data_1511154
loop_
_publ_author_name
'Simonov, M.A.'
'Yamnova, N.A.'
'Belov, N.V.'

_publ_section_title
;
 The distribution of the cations Sn, Fe3+, Fe2+, Mg in the crystal
 structure of Hulsite
;
_journal_name_full 'Doklady Akademii Nauk SSSR'
_journal_page_first 1094
_journal_page_last 1097
_journal_volume 238
_journal_year 1978
_chemical_formula_sum 'B Fe2.04 Mg0.735 O5 Sn0.225'
_chemical_name_systematic 'Sn.225 Fe.575 Fe1.465 Mg.735 (B O3) O2'
_space_group_IT_number 10
_symmetry_space_group_name_Hall '-P 2y'
_symmetry_space_group_name_H-M 'P 1 2/m 1'
_cell_angle_alpha 90
_cell_angle_beta 94.15
_cell_angle_gamma 90
_cell_formula_units_Z 2
_cell_length_a 10.681
_cell_length_b 3.094
_cell_length_c 5.433
_cell_volume 179.074
_citation_journal_id_ASTM DANKAS
_cod_data_source_file boron0-1_258.cif
_cod_data_source_block B1Fe2.04Mg0.735O5Sn0.225
_cod_original_cell_volume 179.0737
_cod_original_formula_sum 'B1 Fe2.04 Mg0.735 O5 Sn0.225'
_cod_database_code 1511154

loop_
_symmetry_equiv_pos_as_xyz
x,y,z
-x,y,-z
-x,-y,-z
x,-y,z

loop_
_atom_site_label
_atom_site_type_symbol
_atom_site_fract_x
_atom_site_fract_y
_atom_site_fract_z
_atom_site_occupancy
_atom_site_U_iso_or_equiv
Fe5 Fe+2 0.2746 0.5 0.2188 0.67 0.0
Fe3 Fe+3 0.5 0 0 0.5 0.0
Mg3 Mg+2 0.2746 0.5 0.2188 0.33 0.0
O1 O-2 0.304 0 0.5006 1 0.0
O2 O-2 0.4703 0.5 0.2452 1 0.0
Sn1 Sn+4 0 0 0 0.35 0.0
Mg2 Mg+2 0.5 0 0 0.4 0.0
B1 B+3 0.7593 0 0.2863 1 0.0
O4 O-2 0.8885 0 0.3062 1 0.0
Fe4 Fe+2 0.5 0 0.5 1 0.0
Sn2 Sn+4 0.5 0 0 0.1 0.0
Fe2 Fe+2 0 0.5 0.5 0.59 0.0
Fe1 Fe+3 0 0 0 0.65 0.0
O5 O-2 0.0914 0.5 0.1848 1 0.0
Mg1 Mg+2 0 0.5 0.5 0.41 0.0
O3 O-2 0.6958 0 0.0553 1 0.0
